data_4032954
loop_
_publ_author_name
'Xu, Wan'
'Wu, Longlong'
'Fang, Maohong'
'Ma, Zhiying'
'Shan, Zhen'
'Li, Chunli'
'Wang, Hua'

_publ_section_title
;
 Diseleno[2,3-b:3',2'-d]selenophene and Diseleno[2,3-b:3',2'-d] thiophene:
 Building Blocks for the Construction of [7]Helicenes.
;
_journal_issue 20
_journal_name_full 'The Journal of organic chemistry'
_journal_page_first 11192
_journal_page_last 11197
_journal_paper_doi 10.1021/acs.joc.7b01362
_journal_volume 82
_journal_year 2017
_chemical_formula_sum 'C24 H22 Se6 Si2'
_chemical_formula_weight 840.36
_chemical_name_systematic
; 
 ? 
;
_space_group_IT_number 14
_symmetry_cell_setting monoclinic
_symmetry_space_group_name_Hall '-P 2yn'
_symmetry_space_group_name_H-M 'P 1 21/n 1'
_atom_sites_solution_hydrogens geom
_atom_sites_solution_primary direct
_atom_sites_solution_secondary difmap
_audit_creation_method SHELXL-97
_cell_angle_alpha 90.00
_cell_angle_beta 114.7190(10)
_cell_angle_gamma 90.00
_cell_formula_units_Z 4
_cell_length_a 16.4144(11)
_cell_length_b 10.1288(7)
_cell_length_c 18.9016(13)
_cell_measurement_reflns_used 3695
_cell_measurement_temperature 296(2)
_cell_measurement_theta_max 24.66
_cell_measurement_theta_min 2.15
_cell_volume 2854.6(3)
_computing_cell_refinement 'Bruker SMART'
_computing_data_collection 'Bruker SMART'
_computing_data_reduction 'Bruker SAINT'
_computing_molecular_graphics 'Bruker SHELXTL'
_computing_publication_material 'Bruker SHELXTL'
_computing_structure_refinement 'Bruker SHELXTL'
_computing_structure_solution 'Bruker SHELXTL'
_diffrn_ambient_temperature 296(2)
_diffrn_measured_fraction_theta_full 0.999
_diffrn_measured_fraction_theta_max 0.999
_diffrn_measurement_device_type 'CCD area detector'
_diffrn_measurement_method 'phi and omega scans'
_diffrn_radiation_monochromator graphite
_diffrn_radiation_source 'fine-focus sealed tube'
_diffrn_radiation_type MoK\a
_diffrn_radiation_wavelength 0.71073
_diffrn_reflns_av_R_equivalents 0.0440
_diffrn_reflns_av_sigmaI/netI 0.0526
_diffrn_reflns_limit_h_max 19
_diffrn_reflns_limit_h_min -17
_diffrn_reflns_limit_k_max 11
_diffrn_reflns_limit_k_min -12
_diffrn_reflns_limit_l_max 22
_diffrn_reflns_limit_l_min -22
_diffrn_reflns_number 14245
_diffrn_reflns_theta_full 24.99
_diffrn_reflns_theta_max 24.99
_diffrn_reflns_theta_min 2.15
_exptl_absorpt_coefficient_mu 7.787
_exptl_absorpt_correction_T_max 0.6523
_exptl_absorpt_correction_T_min 0.1771
_exptl_absorpt_correction_type multi-scan
_exptl_absorpt_process_details SADABS
_exptl_crystal_colour yellow
_exptl_crystal_density_diffrn 1.955
_exptl_crystal_density_method 'not measured'
_exptl_crystal_description block
_exptl_crystal_F_000 1592
_exptl_crystal_size_max 0.34
_exptl_crystal_size_mid 0.25
_exptl_crystal_size_min 0.06
_refine_diff_density_max 0.937
_refine_diff_density_min -0.514
_refine_diff_density_rms 0.106
_refine_ls_extinction_method none
_refine_ls_goodness_of_fit_ref 1.176
_refine_ls_hydrogen_treatment constr
_refine_ls_matrix_type full
_refine_ls_number_parameters 289
_refine_ls_number_reflns 5016
_refine_ls_number_restraints 30
_refine_ls_restrained_S_all 1.213
_refine_ls_R_factor_all 0.0611
_refine_ls_R_factor_gt 0.0392
_refine_ls_shift/su_max 0.001
_refine_ls_shift/su_mean 0.000
_refine_ls_structure_factor_coef Fsqd
_refine_ls_weighting_details 'calc w=1/[\s^2^(Fo^2^)+(0.0400P)^2^+0.6500P] where P=(Fo^2^+2Fc^2^)/3'
_refine_ls_weighting_scheme calc
_refine_ls_wR_factor_gt 0.0980
_refine_ls_wR_factor_ref 0.1035
_reflns_number_gt 3749
_reflns_number_total 5016
_reflns_threshold_expression >2sigma(I)
_cod_data_source_file jo7b01362_si_003.cif
_cod_data_source_block a
_cod_depositor_comments
;
The following automatic conversions were performed:

'_symmetry_cell_setting' value 'Monoclinic' changed to 'monoclinic'
according to
/home/data/users/saulius/crontab/automatic-downloads/rss-feeds/ACS/lib/dictionaries/cif_core.dic
dictionary named 'cif_core.dic' version 2.4.2 from 2011-04-26.

'_exptl_absorpt_correction_type' value 'Multi-scan' changed to
'multi-scan' according to
/home/data/users/saulius/crontab/automatic-downloads/rss-feeds/ACS/lib/dictionaries/cif_core.dic
dictionary named 'cif_core.dic' version 2.4.2 from 2011-04-26.

Automatic conversion script
Id: cif_fix_values 4973 2017-02-22 13:04:09Z antanas 

 Adding full bibliography for 4032952--4032954.cif.
;
_cod_original_sg_symbol_H-M 'P2(1)/n  '
_cod_database_code 4032954

loop_
_symmetry_equiv_pos_as_xyz
'x, y, z'
'-x+1/2, y+1/2, -z+1/2'
'-x, -y, -z'
'x-1/2, -y-1/2, z-1/2'

loop_
_atom_site_label
_atom_site_type_symbol
_atom_site_fract_x
_atom_site_fract_y
_atom_site_fract_z
_atom_site_U_iso_or_equiv
_atom_site_adp_type
_atom_site_occupancy
_atom_site_symmetry_multiplicity
_atom_site_calc_flag
_atom_site_refinement_flags
Se1 Se 0.52493(4) 0.73190(6) 0.86557(4) 0.05084(19) Uani 1 1 d .
Se2 Se 0.54207(4) 1.02144(6) 0.77973(4) 0.05115(19) Uani 1 1 d .
Se3 Se 0.71278(4) 1.16268(6) 0.75115(4) 0.0558(2) Uani 1 1 d .
Se4 Se 1.05372(4) 0.78123(7) 0.93405(4) 0.0572(2) Uani 1 1 d .
Se5 Se 1.01253(4) 0.63641(6) 1.07916(4) 0.05089(19) Uani 1 1 d .
Se6 Se 0.86582(4) 0.72135(7) 1.15777(3) 0.05122(19) Uani 1 1 d .
Si1 Si 0.64802(12) 0.47118(17) 0.94452(11) 0.0562(5) Uani 1 1 d U
Si2 Si 0.71364(13) 0.9497(2) 1.13359(11) 0.0600(5) Uani 1 1 d U
C1 C 0.6452(8) 0.4742(9) 1.0416(5) 0.124(4) Uani 1 1 d .
H1A H 0.6510 0.3859 1.0615 0.187 Uiso 1 1 calc R
H1B H 0.5892 0.5111 1.0369 0.187 Uiso 1 1 calc R
H1C H 0.6938 0.5273 1.0766 0.187 Uiso 1 1 calc R
C2 C 0.5559(5) 0.3702(7) 0.8754(5) 0.089(3) Uani 1 1 d .
H2A H 0.5615 0.2813 0.8945 0.134 Uiso 1 1 calc R
H2B H 0.5586 0.3703 0.8256 0.134 Uiso 1 1 calc R
H2C H 0.4995 0.4062 0.8700 0.134 Uiso 1 1 calc R
C3 C 0.7557(5) 0.4084(8) 0.9482(7) 0.122(4) Uani 1 1 d .
H3A H 0.7649 0.3194 0.9673 0.183 Uiso 1 1 calc R
H3B H 0.8039 0.4631 0.9822 0.183 Uiso 1 1 calc R
H3C H 0.7540 0.4102 0.8968 0.183 Uiso 1 1 calc R
C4 C 0.6362(4) 0.6429(5) 0.9071(3) 0.0397(13) Uani 1 1 d .
C5 C 0.7003(3) 0.7190(5) 0.8995(3) 0.0325(12) Uani 1 1 d .
H5A H 0.7590 0.6894 0.9161 0.039 Uiso 1 1 calc R
C6 C 0.6738(3) 0.8458(5) 0.8653(3) 0.0334(12) Uani 1 1 d .
C7 C 0.5820(3) 0.8692(5) 0.8400(3) 0.0404(13) Uani 1 1 d .
C8 C 0.7201(3) 0.9524(5) 0.8451(3) 0.0321(12) Uani 1 1 d .
C9 C 0.6621(3) 1.0448(5) 0.7979(3) 0.0392(13) Uani 1 1 d .
C10 C 0.8120(3) 0.9699(5) 0.8546(3) 0.0320(12) Uani 1 1 d .
C11 C 0.8200(4) 1.0635(5) 0.8040(3) 0.0406(14) Uani 1 1 d .
C12 C 0.8976(4) 1.0795(6) 0.7919(3) 0.0487(16) Uani 1 1 d .
H12A H 0.9012 1.1470 0.7599 0.058 Uiso 1 1 calc R
C13 C 0.9673(4) 0.9969(6) 0.8267(3) 0.0488(16) Uani 1 1 d .
H13A H 1.0170 1.0008 0.8151 0.059 Uiso 1 1 calc R
C14 C 0.9636(3) 0.9055(6) 0.8801(3) 0.0413(14) Uani 1 1 d .
C15 C 0.8917(3) 0.8992(5) 0.9022(3) 0.0329(12) Uani 1 1 d .
C16 C 0.9115(3) 0.8191(5) 0.9708(3) 0.0321(12) Uani 1 1 d .
C17 C 0.9867(4) 0.7449(5) 0.9909(3) 0.0414(14) Uani 1 1 d .
C18 C 0.9140(4) 0.7214(5) 1.0846(3) 0.0399(13) Uani 1 1 d .
C19 C 0.8745(3) 0.8141(5) 1.0271(3) 0.0312(12) Uani 1 1 d .
C20 C 0.8090(3) 0.8916(5) 1.0396(3) 0.0379(13) Uani 1 1 d .
H20A H 0.7780 0.9585 1.0051 0.045 Uiso 1 1 calc R
C21 C 0.7931(3) 0.8655(5) 1.1024(3) 0.0376(13) Uani 1 1 d .
C22 C 0.6649(10) 1.0802(16) 1.0681(10) 0.222(7) Uani 1 1 d U
H22A H 0.7100 1.1448 1.0736 0.332 Uiso 1 1 calc R
H22B H 0.6185 1.1203 1.0792 0.332 Uiso 1 1 calc R
H22C H 0.6396 1.0468 1.0158 0.332 Uiso 1 1 calc R
C23 C 0.7660(14) 0.995(2) 1.2317(12) 0.293(10) Uani 1 1 d U
H23A H 0.8156 1.0527 1.2396 0.440 Uiso 1 1 calc R
H23B H 0.7875 0.9177 1.2633 0.440 Uiso 1 1 calc R
H23C H 0.7238 1.0403 1.2461 0.440 Uiso 1 1 calc R
C24 C 0.6168(9) 0.8474(15) 1.1125(9) 0.207(6) Uani 1 1 d U
H24A H 0.5904 0.8253 1.0581 0.311 Uiso 1 1 calc R
H24B H 0.5738 0.8943 1.1252 0.311 Uiso 1 1 calc R
H24C H 0.6344 0.7680 1.1429 0.311 Uiso 1 1 calc R

loop_
_atom_site_aniso_label
_atom_site_aniso_U_11
_atom_site_aniso_U_22
_atom_site_aniso_U_33
_atom_site_aniso_U_23
_atom_site_aniso_U_13
_atom_site_aniso_U_12
Se1 0.0356(3) 0.0560(4) 0.0623(4) 0.0097(3) 0.0219(3) -0.0019(3)
Se2 0.0403(3) 0.0489(4) 0.0608(4) 0.0124(3) 0.0178(3) 0.0121(3)
Se3 0.0564(4) 0.0503(4) 0.0574(4) 0.0248(3) 0.0205(3) 0.0044(3)
Se4 0.0442(4) 0.0710(5) 0.0669(4) 0.0123(4) 0.0336(3) 0.0134(3)
Se5 0.0467(4) 0.0517(4) 0.0530(4) 0.0147(3) 0.0196(3) 0.0172(3)
Se6 0.0543(4) 0.0633(4) 0.0381(3) 0.0149(3) 0.0214(3) 0.0097(3)
Si1 0.0595(11) 0.0394(10) 0.0599(11) 0.0107(9) 0.0151(9) -0.0092(8)
Si2 0.0609(11) 0.0711(13) 0.0595(12) -0.0030(10) 0.0366(10) 0.0090(10)
C1 0.207(11) 0.091(7) 0.078(6) 0.015(5) 0.063(7) -0.034(7)
C2 0.096(6) 0.057(5) 0.097(6) -0.005(4) 0.023(5) -0.033(4)
C3 0.083(6) 0.065(5) 0.206(11) 0.057(6) 0.050(7) 0.035(5)
C4 0.042(3) 0.034(3) 0.037(3) 0.001(2) 0.012(3) -0.002(3)
C5 0.029(3) 0.031(3) 0.036(3) -0.003(2) 0.012(2) -0.002(2)
C6 0.034(3) 0.039(3) 0.028(3) -0.003(2) 0.014(2) -0.002(2)
C7 0.033(3) 0.044(3) 0.047(3) 0.005(3) 0.020(3) 0.002(3)
C8 0.033(3) 0.031(3) 0.031(3) 0.000(2) 0.012(2) -0.001(2)
C9 0.036(3) 0.035(3) 0.047(3) 0.005(3) 0.019(3) 0.001(2)
C10 0.041(3) 0.030(3) 0.027(3) -0.004(2) 0.017(2) -0.006(2)
C11 0.039(3) 0.038(3) 0.039(3) 0.004(3) 0.012(3) -0.004(3)
C12 0.059(4) 0.049(4) 0.039(3) 0.008(3) 0.021(3) -0.016(3)
C13 0.044(3) 0.067(4) 0.039(3) 0.004(3) 0.020(3) -0.010(3)
C14 0.037(3) 0.046(4) 0.040(3) -0.004(3) 0.015(3) -0.004(3)
C15 0.030(3) 0.034(3) 0.035(3) -0.006(2) 0.014(2) -0.005(2)
C16 0.029(3) 0.030(3) 0.035(3) 0.000(2) 0.011(2) 0.000(2)
C17 0.042(3) 0.041(3) 0.045(3) 0.005(3) 0.022(3) 0.002(3)
C18 0.036(3) 0.041(3) 0.038(3) 0.001(3) 0.012(3) 0.002(3)
C19 0.027(3) 0.034(3) 0.028(3) 0.002(2) 0.008(2) 0.001(2)
C20 0.036(3) 0.038(3) 0.031(3) 0.000(2) 0.005(2) 0.003(2)
C21 0.036(3) 0.043(3) 0.033(3) 0.000(3) 0.014(2) 0.003(3)
C22 0.232(10) 0.227(11) 0.245(11) 0.027(8) 0.139(8) 0.093(8)
C23 0.297(13) 0.340(14) 0.268(12) -0.073(9) 0.144(10) 0.062(9)
C24 0.168(9) 0.222(11) 0.271(11) -0.035(8) 0.131(8) -0.006(7)

loop_
_atom_type_symbol
_atom_type_description
_atom_type_scat_dispersion_real
_atom_type_scat_dispersion_imag
_atom_type_scat_source
C C 0.0033 0.0016 'International Tables Vol C Tables 4.2.6.8 and 6.1.1.4'
H H 0.0000 0.0000 'International Tables Vol C Tables 4.2.6.8 and 6.1.1.4'
Si Si 0.0817 0.0704 'International Tables Vol C Tables 4.2.6.8 and 6.1.1.4'
Se Se -0.0929 2.2259 'International Tables Vol C Tables 4.2.6.8 and 6.1.1.4'

loop_
_geom_angle_atom_site_label_1
_geom_angle_atom_site_label_2
_geom_angle_atom_site_label_3
_geom_angle
C7 Se1 C4 87.7(2)
C7 Se2 C9 85.3(2)
C9 Se3 C11 84.9(2)
C17 Se4 C14 85.7(2)
C18 Se5 C17 84.3(2)
C18 Se6 C21 87.4(2)
C2 Si1 C3 108.9(5)
C2 Si1 C4 109.1(3)
C3 Si1 C4 106.4(3)
C2 Si1 C1 111.0(4)
C3 Si1 C1 112.8(5)
C4 Si1 C1 108.6(4)
C23 Si2 C22 115.2(9)
C23 Si2 C24 112.6(9)
C22 Si2 C24 100.2(8)
C23 Si2 C21 111.1(6)
C22 Si2 C21 107.2(5)
C24 Si2 C21 109.9(5)
Si1 C1 H1A 109.5
Si1 C1 H1B 109.5
H1A C1 H1B 109.5
Si1 C1 H1C 109.5
H1A C1 H1C 109.5
H1B C1 H1C 109.5
Si1 C2 H2A 109.5
Si1 C2 H2B 109.5
H2A C2 H2B 109.5
Si1 C2 H2C 109.5
H2A C2 H2C 109.5
H2B C2 H2C 109.5
Si1 C3 H3A 109.5
Si1 C3 H3B 109.5
H3A C3 H3B 109.5
Si1 C3 H3C 109.5
H3A C3 H3C 109.5
H3B C3 H3C 109.5
C5 C4 Si1 127.5(4)
C5 C4 Se1 110.0(4)
Si1 C4 Se1 122.3(3)
C4 C5 C6 117.2(5)
C4 C5 H5A 121.4
C6 C5 H5A 121.4
C7 C6 C5 112.9(5)
C7 C6 C8 113.0(5)
C5 C6 C8 133.9(5)
C6 C7 Se1 112.0(4)
C6 C7 Se2 113.6(4)
Se1 C7 Se2 134.0(3)
C9 C8 C10 113.7(5)
C9 C8 C6 112.4(4)
C10 C8 C6 133.2(5)
C8 C9 Se2 115.3(4)
C8 C9 Se3 114.7(4)
Se2 C9 Se3 129.5(3)
C11 C10 C15 116.7(5)
C11 C10 C8 112.9(5)
C15 C10 C8 130.2(5)
C10 C11 C12 123.2(5)
C10 C11 Se3 112.8(4)
C12 C11 Se3 124.0(4)
C13 C12 C11 119.6(5)
C13 C12 H12A 120.2
C11 C12 H12A 120.2
C12 C13 C14 118.9(6)
C12 C13 H13A 120.5
C14 C13 H13A 120.5
C13 C14 C15 122.8(5)
C13 C14 Se4 125.1(4)
C15 C14 Se4 112.0(4)
C14 C15 C10 116.7(5)
C14 C15 C16 112.9(5)
C10 C15 C16 130.3(5)
C17 C16 C19 113.0(5)
C17 C16 C15 113.5(5)
C19 C16 C15 133.0(5)
C16 C17 Se4 114.6(4)
C16 C17 Se5 114.3(4)
Se4 C17 Se5 130.7(3)
C19 C18 Se6 112.3(4)
C19 C18 Se5 113.8(4)
Se6 C18 Se5 133.4(3)
C18 C19 C16 113.9(5)
C18 C19 C20 112.6(5)
C16 C19 C20 133.4(5)
C21 C20 C19 118.4(5)
C21 C20 H20A 120.8
C19 C20 H20A 120.8
C20 C21 Si2 127.9(4)
C20 C21 Se6 109.2(4)
Si2 C21 Se6 122.9(3)
Si2 C22 H22A 109.5
Si2 C22 H22B 109.5
H22A C22 H22B 109.5
Si2 C22 H22C 109.5
H22A C22 H22C 109.5
H22B C22 H22C 109.5
Si2 C23 H23A 109.5
Si2 C23 H23B 109.5
H23A C23 H23B 109.5
Si2 C23 H23C 109.5
H23A C23 H23C 109.5
H23B C23 H23C 109.5
Si2 C24 H24A 109.5
Si2 C24 H24B 109.5
H24A C24 H24B 109.5
Si2 C24 H24C 109.5
H24A C24 H24C 109.5
H24B C24 H24C 109.5

loop_
_geom_bond_atom_site_label_1
_geom_bond_atom_site_label_2
_geom_bond_distance
Se1 C7 1.849(6)
Se1 C4 1.889(5)
Se2 C7 1.866(5)
Se2 C9 1.867(5)
Se3 C9 1.875(5)
Se3 C11 1.906(5)
Se4 C17 1.869(6)
Se4 C14 1.885(6)
Se5 C18 1.871(6)
Se5 C17 1.891(5)
Se6 C18 1.859(6)
Se6 C21 1.900(5)
Si1 C2 1.841(7)
Si1 C3 1.852(8)
Si1 C4 1.856(6)
Si1 C1 1.855(9)
Si2 C23 1.749(19)
Si2 C22 1.758(15)
Si2 C24 1.797(14)
Si2 C21 1.849(6)
C1 H1A 0.9600
C1 H1B 0.9600
C1 H1C 0.9600
C2 H2A 0.9600
C2 H2B 0.9600
C2 H2C 0.9600
C3 H3A 0.9600
C3 H3B 0.9600
C3 H3C 0.9600
C4 C5 1.360(7)
C5 C6 1.422(7)
C5 H5A 0.9300
C6 C7 1.398(7)
C6 C8 1.459(7)
C8 C9 1.367(7)
C8 C10 1.454(7)
C10 C11 1.391(7)
C10 C15 1.432(7)
C11 C12 1.395(8)
C12 C13 1.346(8)
C12 H12A 0.9300
C13 C14 1.389(8)
C13 H13A 0.9300
C14 C15 1.408(7)
C15 C16 1.447(7)
C16 C17 1.356(7)
C16 C19 1.429(7)
C18 C19 1.376(7)
C19 C20 1.429(7)
C20 C21 1.343(7)
C20 H20A 0.9300
C22 H22A 0.9600
C22 H22B 0.9600
C22 H22C 0.9600
C23 H23A 0.9600
C23 H23B 0.9600
C23 H23C 0.9600
C24 H24A 0.9600
C24 H24B 0.9600
C24 H24C 0.9600

loop_
_geom_torsion_atom_site_label_1
_geom_torsion_atom_site_label_2
_geom_torsion_atom_site_label_3
_geom_torsion_atom_site_label_4
_geom_torsion
C2 Si1 C4 C5 -130.2(5)
C3 Si1 C4 C5 -12.9(7)
C1 Si1 C4 C5 108.7(6)
C2 Si1 C4 Se1 44.6(5)
C3 Si1 C4 Se1 161.8(5)
C1 Si1 C4 Se1 -76.5(5)
C7 Se1 C4 C5 0.8(4)
C7 Se1 C4 Si1 -174.8(4)
Si1 C4 C5 C6 176.7(4)
Se1 C4 C5 C6 1.3(6)
C4 C5 C6 C7 -3.6(7)
C4 C5 C6 C8 -177.7(5)
C5 C6 C7 Se1 4.1(6)
C8 C6 C7 Se1 179.5(3)
C5 C6 C7 Se2 -169.9(4)
C8 C6 C7 Se2 5.4(6)
C4 Se1 C7 C6 -2.8(4)
C4 Se1 C7 Se2 169.6(4)
C9 Se2 C7 C6 -1.8(4)
C9 Se2 C7 Se1 -174.2(5)
C7 C6 C8 C9 -7.3(7)
C5 C6 C8 C9 166.8(5)
C7 C6 C8 C10 -176.0(5)
C5 C6 C8 C10 -1.9(10)
C10 C8 C9 Se2 176.9(4)
C6 C8 C9 Se2 5.9(6)
C10 C8 C9 Se3 4.4(6)
C6 C8 C9 Se3 -166.6(4)
C7 Se2 C9 C8 -2.4(4)
C7 Se2 C9 Se3 168.8(4)
C11 Se3 C9 C8 1.2(4)
C11 Se3 C9 Se2 -170.1(4)
C9 C8 C10 C11 -9.8(7)
C6 C8 C10 C11 158.8(5)
C9 C8 C10 C15 176.0(5)
C6 C8 C10 C15 -15.4(9)
C15 C10 C11 C12 7.5(8)
C8 C10 C11 C12 -167.6(5)
C15 C10 C11 Se3 -174.4(4)
C8 C10 C11 Se3 10.6(6)
C9 Se3 C11 C10 -6.7(4)
C9 Se3 C11 C12 171.5(5)
C10 C11 C12 C13 3.9(9)
Se3 C11 C12 C13 -174.0(5)
C11 C12 C13 C14 -6.4(9)
C12 C13 C14 C15 -2.8(9)
C12 C13 C14 Se4 179.5(4)
C17 Se4 C14 C13 171.9(5)
C17 Se4 C14 C15 -6.0(4)
C13 C14 C15 C10 14.1(8)
Se4 C14 C15 C10 -168.0(4)
C13 C14 C15 C16 -166.4(5)
Se4 C14 C15 C16 11.6(6)
C11 C10 C15 C14 -15.7(7)
C8 C10 C15 C14 158.4(5)
C11 C10 C15 C16 164.8(5)
C8 C10 C15 C16 -21.1(9)
C14 C15 C16 C17 -12.7(7)
C10 C15 C16 C17 166.8(5)
C14 C15 C16 C19 158.2(6)
C10 C15 C16 C19 -22.3(9)
C19 C16 C17 Se4 -164.9(4)
C15 C16 C17 Se4 7.9(6)
C19 C16 C17 Se5 8.6(6)
C15 C16 C17 Se5 -178.7(4)
C14 Se4 C17 C16 -1.1(4)
C14 Se4 C17 Se5 -173.2(4)
C18 Se5 C17 C16 -4.7(4)
C18 Se5 C17 Se4 167.5(4)
C21 Se6 C18 C19 -2.7(4)
C21 Se6 C18 Se5 168.9(4)
C17 Se5 C18 C19 -0.4(4)
C17 Se5 C18 Se6 -172.0(4)
Se6 C18 C19 C16 178.6(4)
Se5 C18 C19 C16 5.2(6)
Se6 C18 C19 C20 2.6(6)
Se5 C18 C19 C20 -170.8(3)
C17 C16 C19 C18 -8.9(7)
C15 C16 C19 C18 -179.8(5)
C17 C16 C19 C20 166.0(5)
C15 C16 C19 C20 -4.9(10)
C18 C19 C20 C21 -0.8(7)
C16 C19 C20 C21 -175.8(6)
C19 C20 C21 Si2 179.4(4)
C19 C20 C21 Se6 -1.3(6)
C23 Si2 C21 C20 -129.9(9)
C22 Si2 C21 C20 -3.3(8)
C24 Si2 C21 C20 104.8(8)
C23 Si2 C21 Se6 50.9(9)
C22 Si2 C21 Se6 177.5(7)
C24 Si2 C21 Se6 -74.5(7)
C18 Se6 C21 C20 2.2(4)
C18 Se6 C21 Si2 -178.5(4)
